data_4305932
loop_
_publ_author_name
'Santiago Reinoso'
'Michael H. Dickman'
'Antonia Praetorius'
'Luis Fernando Piedra-Garza'
'Ulrich Kortz'

_publ_contact_author_address
;
School of Engineering and Science,
Jacobs University Bremen,
P.O. Box 750 561,
28725 Bremen, Germany
;
_publ_contact_author_email u.kortz@jacobs-university.de
_publ_contact_author_fax '+49-421-200 3229'
_publ_contact_author_name 'Ulrich Kortz'
_publ_section_title
;
Phenyltin-Substituted 9-Tungstogermanate and Comparison with Its
Tungstosilicate Analogue
;
_journal_name_full 'Inorganic Chemistry'
_journal_page_first 8798
_journal_page_last 8806
_journal_paper_doi 10.1021/ic800852d
_journal_volume 47
_journal_year 2008
_chemical_formula_sum 'C18 H36 Cs3 Ge Na O46 Sn3 W9'
_chemical_formula_weight 3493.50
_chemical_name_systematic
;
 ?
;
_space_group_IT_number 148
_symmetry_cell_setting rhombohedral
_symmetry_space_group_name_Hall '-R 3'
_symmetry_space_group_name_H-M 'R -3 :H'
_atom_sites_solution_hydrogens geom
_atom_sites_solution_primary direct
_atom_sites_solution_secondary difmap
_audit_creation_method SHELXL-97
_cell_angle_alpha 90.00
_cell_angle_beta 90.00
_cell_angle_gamma 120.00
_cell_formula_units_Z 6
_cell_length_a 16.8069(3)
_cell_length_b 16.8069(3)
_cell_length_c 33.8171(16)
_cell_measurement_reflns_used 3533
_cell_measurement_temperature 173(2)
_cell_measurement_theta_max 26.54
_cell_measurement_theta_min 2.42
_cell_volume 8272.6(4)
_computing_cell_refinement 'Bruker SMART'
_computing_data_collection 'Bruker SMART'
_computing_data_reduction 'Bruker SAINT'
_computing_molecular_graphics 'Bruker SHELXTL'
_computing_publication_material 'Bruker SHELXTL'
_computing_structure_refinement 'SHELXL-97 (Sheldrick, 1997)'
_computing_structure_solution 'SHELXS-97 (Sheldrick, 1990)'
_diffrn_ambient_temperature 173(2)
_diffrn_measured_fraction_theta_full 0.974
_diffrn_measured_fraction_theta_max 0.974
_diffrn_measurement_device_type 'CCD area detector'
_diffrn_measurement_method 'phi and omega scans'
_diffrn_radiation_monochromator graphite
_diffrn_radiation_source 'sealed tube'
_diffrn_radiation_type MoK\a
_diffrn_radiation_wavelength 0.71073
_diffrn_reflns_av_R_equivalents 0.0900
_diffrn_reflns_av_sigmaI/netI 0.0721
_diffrn_reflns_limit_h_max 20
_diffrn_reflns_limit_h_min -20
_diffrn_reflns_limit_k_max 20
_diffrn_reflns_limit_k_min -18
_diffrn_reflns_limit_l_max 37
_diffrn_reflns_limit_l_min -42
_diffrn_reflns_number 33573
_diffrn_reflns_theta_full 26.36
_diffrn_reflns_theta_max 26.36
_diffrn_reflns_theta_min 2.86
_exptl_absorpt_coefficient_mu 22.621
_exptl_absorpt_correction_T_max 0.3976
_exptl_absorpt_correction_T_min 0.2345
_exptl_absorpt_correction_type multi-scan
_exptl_absorpt_process_details SADABS
_exptl_crystal_colour colorless
_exptl_crystal_density_diffrn 4.207
_exptl_crystal_density_meas 0
_exptl_crystal_density_method 'not measured'
_exptl_crystal_description block
_exptl_crystal_F_000 9216
_exptl_crystal_size_max 0.08
_exptl_crystal_size_mid 0.07
_exptl_crystal_size_min 0.05
_refine_diff_density_max 1.962
_refine_diff_density_min -2.300
_refine_diff_density_rms 0.424
_refine_ls_extinction_method none
_refine_ls_goodness_of_fit_ref 1.065
_refine_ls_hydrogen_treatment constr
_refine_ls_matrix_type full
_refine_ls_number_parameters 141
_refine_ls_number_reflns 3666
_refine_ls_number_restraints 0
_refine_ls_restrained_S_all 1.065
_refine_ls_R_factor_all 0.0731
_refine_ls_R_factor_gt 0.0431
_refine_ls_shift/su_max 0.002
_refine_ls_shift/su_mean 0.000
_refine_ls_structure_factor_coef Fsqd
_refine_ls_weighting_details 'calc w=1/[\s^2^(Fo^2^)+(0.0400P)^2^+40.0000P] where P=(Fo^2^+2Fc^2^)/3'
_refine_ls_weighting_scheme calc
_refine_ls_wR_factor_gt 0.0860
_refine_ls_wR_factor_ref 0.0963
_reflns_number_gt 2608
_reflns_number_total 3666
_reflns_threshold_expression >2sigma(I)
_cod_data_source_file ic800852d_si_001_2.cif
_cod_data_source_block CsNa-1
_cod_depositor_comments
;
The following automatic conversions were performed:
'_symmetry_cell_setting' value 'Rhombohedral' changed to 'rhombohedral'
according to '/home/saulius/struct/CIF-dictionaries/cif_core.dic'
dictionary named 'cif_core.dic' version 2.4.1 from 2010-06-29.

Automatic conversion script
Id: cif_fix_enum 1527 2010-12-29 10:47:43Z saulius 
;
_cod_original_sg_symbol_H-M 'R -3'
_cod_database_code 4305932

loop_
_symmetry_equiv_pos_as_xyz
'x, y, z'
'-y, x-y, z'
'-x+y, -x, z'
'x+2/3, y+1/3, z+1/3'
'-y+2/3, x-y+1/3, z+1/3'
'-x+y+2/3, -x+1/3, z+1/3'
'x+1/3, y+2/3, z+2/3'
'-y+1/3, x-y+2/3, z+2/3'
'-x+y+1/3, -x+2/3, z+2/3'
'-x, -y, -z'
'y, -x+y, -z'
'x-y, x, -z'
'-x+2/3, -y+1/3, -z+1/3'
'y+2/3, -x+y+1/3, -z+1/3'
'x-y+2/3, x+1/3, -z+1/3'
'-x+1/3, -y+2/3, -z+2/3'
'y+1/3, -x+y+2/3, -z+2/3'
'x-y+1/3, x+2/3, -z+2/3'

loop_
_atom_site_label
_atom_site_type_symbol
_atom_site_fract_x
_atom_site_fract_y
_atom_site_fract_z
_atom_site_U_iso_or_equiv
_atom_site_adp_type
_atom_site_occupancy
_atom_site_symmetry_multiplicity
_atom_site_calc_flag
_atom_site_refinement_flags
_atom_site_disorder_assembly
_atom_site_disorder_group
W1 W 0.84266(3) 0.08323(3) -0.215408(14) 0.01870(16) Uani 1 1 d . . .
W2 W 1.07178(3) 0.24284(3) -0.214041(14) 0.01697(15) Uani 1 1 d . . .
W3 W 1.09673(3) 0.12772(3) -0.303495(14) 0.01787(16) Uani 1 1 d . . .
Ge Ge 1.0000 0.0000 -0.21423(6) 0.0128(5) Uani 1 3 d S . .
Sn1 Sn 0.96749(5) 0.11759(5) -0.13328(2) 0.0159(2) Uani 1 1 d . . .
C1 C 0.9539(7) 0.1627(8) -0.0762(3) 0.018(3) Uiso 1 1 d . . .
C2 C 0.9092(8) 0.1039(9) -0.0453(3) 0.031(3) Uiso 1 1 d . . .
H2 H 0.8879 0.0401 -0.0482 0.038 Uiso 1 1 calc R . .
C3 C 0.8949(9) 0.1368(9) -0.0096(4) 0.037(3) Uiso 1 1 d . . .
H3 H 0.8635 0.0956 0.0115 0.044 Uiso 1 1 calc R . .
C4 C 0.9263(8) 0.2286(8) -0.0054(4) 0.030(3) Uiso 1 1 d . . .
H4 H 0.9176 0.2518 0.0188 0.037 Uiso 1 1 calc R . .
C5 C 0.9710(8) 0.2877(8) -0.0366(3) 0.026(3) Uiso 1 1 d . . .
H5 H 0.9914 0.3513 -0.0335 0.031 Uiso 1 1 calc R . .
C6 C 0.9869(8) 0.2574(8) -0.0720(3) 0.023(3) Uiso 1 1 d . . .
H6 H 1.0191 0.2991 -0.0929 0.028 Uiso 1 1 calc R . .
O1GE O 0.9756(5) 0.0832(5) -0.1957(2) 0.0147(17) Uiso 1 1 d . . .
O2GE O 1.0000 0.0000 -0.2663(4) 0.020(3) Uiso 1 3 d S . .
O1SN O 0.8530(5) 0.1070(5) -0.1605(2) 0.0200(18) Uiso 1 1 d . . .
O2SN O 1.0489(5) 0.2411(5) -0.1607(2) 0.0181(18) Uiso 1 1 d . . .
O3SN O 0.8889(5) -0.0240(5) -0.1237(2) 0.0205(18) Uiso 1 1 d . . .
O1B O 0.7813(5) -0.0472(5) -0.2060(2) 0.0166(18) Uiso 1 1 d . . .
O1T O 0.7556(5) 0.1050(5) -0.2256(2) 0.0221(19) Uiso 1 1 d . . .
O1A O 0.8643(5) 0.0516(5) -0.2671(2) 0.0188(18) Uiso 1 1 d . . .
O2T O 1.1221(5) 0.3580(5) -0.2253(2) 0.0236(19) Uiso 1 1 d . . .
O3T O 1.1622(5) 0.2094(5) -0.3375(2) 0.0242(19) Uiso 1 1 d . . .
O3A O 0.9773(5) 0.0776(5) -0.3264(2) 0.0160(17) Uiso 1 1 d . . .
O12 O 0.9440(5) 0.2046(5) -0.2249(2) 0.0202(18) Uiso 1 1 d . . .
O23 O 1.0697(5) 0.1931(5) -0.2665(2) 0.0187(18) Uiso 1 1 d . . .
Cs1 Cs 1.21917(6) 0.26846(6) -0.42161(3) 0.0402(3) Uani 1 1 d . . .
Na1 Na 1.0000 0.0000 -0.4495(3) 0.060(3) Uiso 1 3 d S . .
O1W O 0.6996(7) 0.2297(6) -0.2572(3) 0.053(3) Uiso 1 1 d . . .
O2W O 0.6145(8) 0.0820(8) -0.1758(3) 0.071(3) Uiso 1 1 d . . .
O3W O 1.0364(18) -0.0745(18) -0.4996(8) 0.036(7) Uiso 0.33 1 d P . .
O4W O 0.8747(18) 0.2089(18) -0.3076(8) 0.041(7) Uiso 0.33 1 d P . .

loop_
_atom_site_aniso_label
_atom_site_aniso_U_11
_atom_site_aniso_U_22
_atom_site_aniso_U_33
_atom_site_aniso_U_23
_atom_site_aniso_U_13
_atom_site_aniso_U_12
W1 0.0153(3) 0.0185(3) 0.0263(3) -0.0083(2) -0.0079(2) 0.0114(2)
W2 0.0171(3) 0.0115(3) 0.0215(3) -0.0008(2) -0.0051(2) 0.0066(2)
W3 0.0171(3) 0.0155(3) 0.0195(3) 0.0024(2) -0.0009(2) 0.0071(2)
Ge 0.0105(7) 0.0105(7) 0.0173(11) 0.000 0.000 0.0053(3)
Sn1 0.0151(4) 0.0134(4) 0.0203(5) -0.0030(3) -0.0032(3) 0.0081(4)
Cs1 0.0402(6) 0.0396(6) 0.0443(6) 0.0117(4) 0.0137(4) 0.0225(5)

loop_
_atom_type_symbol
_atom_type_description
_atom_type_scat_dispersion_real
_atom_type_scat_dispersion_imag
_atom_type_scat_source
C C 0.0033 0.0016 'International Tables Vol C Tables 4.2.6.8 and 6.1.1.4'
H H 0.0000 0.0000 'International Tables Vol C Tables 4.2.6.8 and 6.1.1.4'
O O 0.0106 0.0060 'International Tables Vol C Tables 4.2.6.8 and 6.1.1.4'
Na Na 0.0362 0.0249 'International Tables Vol C Tables 4.2.6.8 and 6.1.1.4'
Ge Ge 0.1547 1.8001 'International Tables Vol C Tables 4.2.6.8 and 6.1.1.4'
Sn Sn -0.6537 1.4246 'International Tables Vol C Tables 4.2.6.8 and 6.1.1.4'
Cs Cs -0.3680 2.1192 'International Tables Vol C Tables 4.2.6.8 and 6.1.1.4'
W W -0.8490 6.8722 'International Tables Vol C Tables 4.2.6.8 and 6.1.1.4'

loop_
_geom_angle_atom_site_label_1
_geom_angle_atom_site_label_2
_geom_angle_atom_site_label_3
_geom_angle
_geom_angle_site_symmetry_1
_geom_angle_site_symmetry_3
_geom_angle_publ_flag
O1T W1 O1SN 98.7(3) . . ?
O1T W1 O1A 100.2(3) . . ?
O1SN W1 O1A 161.1(3) . . ?
O1T W1 O12 98.0(3) . . ?
O1SN W1 O12 90.0(3) . . ?
O1A W1 O12 87.3(3) . . ?
O1T W1 O1B 104.4(3) . . ?
O1SN W1 O1B 91.1(3) . . ?
O1A W1 O1B 84.4(3) . . ?
O12 W1 O1B 157.2(3) . . ?
O1T W1 O1GE 168.3(3) . . ?
O1SN W1 O1GE 74.4(3) . . ?
O1A W1 O1GE 86.9(3) . . ?
O12 W1 O1GE 73.0(3) . . ?
O1B W1 O1GE 85.4(3) . . ?
O2T W2 O2SN 102.5(3) . . ?
O2T W2 O1B 106.1(3) . 3_765 ?
O2SN W2 O1B 93.1(3) . 3_765 ?
O2T W2 O12 99.8(3) . . ?
O2SN W2 O12 89.6(3) . . ?
O1B W2 O12 152.7(3) 3_765 . ?
O2T W2 O23 100.0(3) . . ?
O2SN W2 O23 157.5(3) . . ?
O1B W2 O23 82.5(3) 3_765 . ?
O12 W2 O23 84.7(3) . . ?
O2T W2 O1GE 169.2(3) . . ?
O2SN W2 O1GE 73.3(3) . . ?
O1B W2 O1GE 84.2(3) 3_765 . ?
O12 W2 O1GE 70.6(3) . . ?
O23 W2 O1GE 84.3(3) . . ?
O2T W2 Cs1 53.8(2) . 14_564 ?
O2SN W2 Cs1 95.0(2) . 14_564 ?
O1B W2 Cs1 159.6(2) 3_765 14_564 ?
O12 W2 Cs1 46.2(2) . 14_564 ?
O23 W2 Cs1 96.6(2) . 14_564 ?
O1GE W2 Cs1 116.10(16) . 14_564 ?
O3T W3 O23 103.1(3) . . ?
O3T W3 O3A 101.2(3) . . ?
O23 W3 O3A 91.2(3) . . ?
O3T W3 O1A 102.0(3) . 3_765 ?
O23 W3 O1A 86.9(3) . 3_765 ?
O3A W3 O1A 156.6(3) . 3_765 ?
O3T W3 O3A 99.3(3) . 3_765 ?
O23 W3 O3A 157.5(3) . 3_765 ?
O3A W3 O3A 86.6(4) . 3_765 ?
O1A W3 O3A 86.3(3) 3_765 3_765 ?
O3T W3 O2GE 170.3(4) . . ?
O23 W3 O2GE 85.2(3) . . ?
O3A W3 O2GE 73.5(3) . . ?
O1A W3 O2GE 83.1(3) 3_765 . ?
O3A W3 O2GE 72.7(3) 3_765 . ?
O1GE Ge O1GE 108.0(2) 3_765 . ?
O1GE Ge O1GE 108.0(2) 3_765 2_645 ?
O1GE Ge O1GE 108.0(2) . 2_645 ?
O1GE Ge O2GE 111.0(2) 3_765 . ?
O1GE Ge O2GE 110.9(2) . . ?
O1GE Ge O2GE 111.0(2) 2_645 . ?
O2SN Sn1 O1SN 90.4(3) . . ?
O2SN Sn1 O3SN 160.8(3) . . ?
O1SN Sn1 O3SN 86.5(3) . . ?
O2SN Sn1 O3SN 87.1(3) . 3_765 ?
O1SN Sn1 O3SN 161.0(3) . 3_765 ?
O3SN Sn1 O3SN 89.6(4) . 3_765 ?
O2SN Sn1 C1 100.8(4) . . ?
O1SN Sn1 C1 100.0(4) . . ?
O3SN Sn1 C1 98.4(4) . . ?
O3SN Sn1 C1 99.0(4) 3_765 . ?
O2SN Sn1 O1GE 74.7(3) . . ?
O1SN Sn1 O1GE 74.3(3) . . ?
O3SN Sn1 O1GE 86.3(3) . . ?
O3SN Sn1 O1GE 86.9(3) 3_765 . ?
C1 Sn1 O1GE 172.4(3) . . ?
O2SN Sn1 Cs1 108.42(19) . 6_665 ?
O1SN Sn1 Cs1 46.6(2) . 6_665 ?
O3SN Sn1 Cs1 83.0(2) . 6_665 ?
O3SN Sn1 Cs1 151.0(2) 3_765 6_665 ?
C1 Sn1 Cs1 54.9(3) . 6_665 ?
O1GE Sn1 Cs1 120.27(18) . 6_665 ?
C2 C1 C6 120.1(11) . . ?
C2 C1 Sn1 123.4(9) . . ?
C6 C1 Sn1 116.2(8) . . ?
C2 C1 Cs1 77.5(7) . 6_665 ?
C6 C1 Cs1 91.9(7) . 6_665 ?
Sn1 C1 Cs1 96.8(4) . 6_665 ?
C1 C2 C3 120.8(12) . . ?
C1 C2 Cs1 80.9(7) . 6_665 ?
C3 C2 Cs1 89.5(8) . 6_665 ?
C1 C2 H2 119.6 . . ?
C3 C2 H2 119.6 . . ?
Cs1 C2 H2 99.8 6_665 . ?
C4 C3 C2 119.5(13) . . ?
C4 C3 Cs1 91.5(8) . 6_665 ?
C2 C3 Cs1 69.5(7) . 6_665 ?
C4 C3 H3 120.3 . . ?
C2 C3 H3 120.3 . . ?
Cs1 C3 H3 108.8 6_665 . ?
C3 C4 C5 119.7(12) . . ?
C3 C4 H4 120.1 . . ?
C5 C4 H4 120.1 . . ?
C6 C5 C4 122.1(12) . . ?
C6 C5 H5 118.9 . . ?
C4 C5 H5 118.9 . . ?
C5 C6 C1 117.8(11) . . ?
C5 C6 H6 121.1 . . ?
C1 C6 H6 121.1 . . ?
Ge O1GE Sn1 128.3(4) . . ?
Ge O1GE W1 120.1(3) . . ?
Sn1 O1GE W1 95.1(3) . . ?
Ge O1GE W2 119.9(3) . . ?
Sn1 O1GE W2 92.8(2) . . ?
W1 O1GE W2 92.0(2) . . ?
Ge O2GE W3 122.9(3) . . ?
Ge O2GE W3 122.9(3) . 3_765 ?
W3 O2GE W3 93.2(4) . 3_765 ?
Ge O2GE W3 122.9(3) . 2_645 ?
W3 O2GE W3 93.2(4) . 2_645 ?
W3 O2GE W3 93.2(4) 3_765 2_645 ?
W1 O1SN Sn1 116.1(4) . . ?
W1 O1SN Cs1 136.1(3) . 6_665 ?
Sn1 O1SN Cs1 107.3(3) . 6_665 ?
W2 O2SN Sn1 119.2(4) . . ?
Sn1 O3SN Sn1 144.4(4) . 2_645 ?
W1 O1B W2 155.3(4) . 2_645 ?
W3 O1A W1 152.0(4) 2_645 . ?
W2 O2T Cs1 102.4(3) . 14_564 ?
W3 O3T Cs1 150.9(4) . . ?
W3 O3A W3 120.6(4) . 2_645 ?
W1 O12 W2 124.5(4) . . ?
W1 O12 Cs1 127.5(3) . 14_564 ?
W2 O12 Cs1 107.2(3) . 14_564 ?
W3 O23 W2 154.6(4) . . ?
O3T Cs1 O12 111.5(2) . 15_544 ?
O3T Cs1 O2W 143.9(2) . 8_644 ?
O12 Cs1 O2W 59.3(2) 15_544 8_644 ?
O3T Cs1 O4W 55.5(5) . 15_544 ?
O12 Cs1 O4W 56.1(5) 15_544 15_544 ?
O2W Cs1 O4W 103.9(5) 8_644 15_544 ?
O3T Cs1 O1SN 143.75(19) . 8_644 ?
O12 Cs1 O1SN 97.58(18) 15_544 8_644 ?
O2W Cs1 O1SN 69.9(2) 8_644 8_644 ?
O4W Cs1 O1SN 148.5(5) 15_544 8_644 ?
O3T Cs1 O2T 119.92(19) . 15_544 ?
O12 Cs1 O2T 50.33(19) 15_544 15_544 ?
O2W Cs1 O2T 82.7(2) 8_644 15_544 ?
O4W Cs1 O2T 85.1(5) 15_544 15_544 ?
O1SN Cs1 O2T 63.68(18) 8_644 15_544 ?
O3T Cs1 O1W 68.6(2) . 15_544 ?
O12 Cs1 O1W 84.3(2) 15_544 15_544 ?
O2W Cs1 O1W 75.5(3) 8_644 15_544 ?
O4W Cs1 O1W 62.9(5) 15_544 15_544 ?
O1SN Cs1 O1W 137.9(2) 8_644 15_544 ?
O2T Cs1 O1W 134.5(2) 15_544 15_544 ?
O3T Cs1 O2W 119.3(2) . 13_654 ?
O12 Cs1 O2W 126.2(2) 15_544 13_654 ?
O2W Cs1 O2W 69.2(2) 8_644 13_654 ?
O4W Cs1 O2W 160.7(5) 15_544 13_654 ?
O1SN Cs1 O2W 47.9(2) 8_644 13_654 ?
O2T Cs1 O2W 111.1(2) 15_544 13_654 ?
O1W Cs1 O2W 97.8(2) 15_544 13_654 ?
O3T Cs1 C2 77.9(2) . 8_644 ?
O12 Cs1 C2 117.7(2) 15_544 8_644 ?
O2W Cs1 C2 138.2(3) 8_644 8_644 ?
O4W Cs1 C2 105.5(5) 15_544 8_644 ?
O1SN Cs1 C2 69.4(2) 8_644 8_644 ?
O2T Cs1 C2 71.2(2) 15_544 8_644 ?
O1W Cs1 C2 145.2(3) 15_544 8_644 ?
O2W Cs1 C2 90.2(3) 13_654 8_644 ?
O3T Cs1 O3W 117.1(4) . 2_645 ?
O12 Cs1 O3W 99.4(4) 15_544 2_645 ?
O2W Cs1 O3W 43.2(5) 8_644 2_645 ?
O4W Cs1 O3W 120.7(6) 15_544 2_645 ?
O1SN Cs1 O3W 76.9(4) 8_644 2_645 ?
O2T Cs1 O3W 122.0(4) 15_544 2_645 ?
O1W Cs1 O3W 61.5(4) 15_544 2_645 ?
O2W Cs1 O3W 41.9(4) 13_654 2_645 ?
C2 Cs1 O3W 132.0(4) 8_644 2_645 ?
O3T Cs1 C1 90.5(2) . 8_644 ?
O12 Cs1 C1 129.1(2) 15_544 8_644 ?
O2W Cs1 C1 123.2(3) 8_644 8_644 ?
O4W Cs1 C1 126.9(5) 15_544 8_644 ?
O1SN Cs1 C1 53.7(2) 8_644 8_644 ?
O2T Cs1 C1 78.8(2) 15_544 8_644 ?
O1W Cs1 C1 146.1(2) 15_544 8_644 ?
O2W Cs1 C1 68.7(3) 13_654 8_644 ?
C2 Cs1 C1 21.6(2) 8_644 8_644 ?
O3W Cs1 C1 110.5(4) 2_645 8_644 ?
O3T Cs1 O1W 66.3(2) . 13_654 ?
O12 Cs1 O1W 142.4(2) 15_544 13_654 ?
O2W Cs1 O1W 99.2(3) 8_644 13_654 ?
O4W Cs1 O1W 108.2(5) 15_544 13_654 ?
O1SN Cs1 O1W 103.3(2) 8_644 13_654 ?
O2T Cs1 O1W 165.47(19) 15_544 13_654 ?
O1W Cs1 O1W 59.3(3) 15_544 13_654 ?
O2W Cs1 O1W 57.1(2) 13_654 13_654 ?
C2 Cs1 O1W 99.0(3) 8_644 13_654 ?
O3W Cs1 O1W 56.5(4) 2_645 13_654 ?
C1 Cs1 O1W 88.3(2) 8_644 13_654 ?
O3W Na1 O3W 74.3(10) 2_645 3_765 ?
O3W Na1 O3W 74.3(10) 2_645 . ?
O3W Na1 O3W 74.3(10) 3_765 . ?
O3W Na1 O3W 40.6(4) 2_645 12_544 ?
O3W Na1 O3W 87.9(9) 3_765 12_544 ?
O3W Na1 O3W 40.6(4) . 12_544 ?
O3W Na1 O3W 87.9(9) 2_645 11_664 ?
O3W Na1 O3W 40.6(4) 3_765 11_664 ?
O3W Na1 O3W 40.6(4) . 11_664 ?
O3W Na1 O3W 73.5(10) 12_544 11_664 ?
O3W Na1 O3W 40.6(4) 2_645 10_754 ?
O3W Na1 O3W 40.6(4) 3_765 10_754 ?
O3W Na1 O3W 87.9(9) . 10_754 ?
O3W Na1 O3W 73.5(10) 12_544 10_754 ?
O3W Na1 O3W 73.5(10) 11_664 10_754 ?
O3W Na1 O1W 98.6(7) 2_645 15_544 ?
O3W Na1 O1W 166.7(8) 3_765 15_544 ?
O3W Na1 O1W 93.1(7) . 15_544 ?
O3W Na1 O1W 79.6(7) 12_544 15_544 ?
O3W Na1 O1W 129.5(7) 11_664 15_544 ?
O3W Na1 O1W 136.9(7) 10_754 15_544 ?
O3W Na1 O1W 166.7(8) 2_645 14_554 ?
O3W Na1 O1W 93.1(7) 3_765 14_554 ?
O3W Na1 O1W 98.6(7) . 14_554 ?
O3W Na1 O1W 136.9(7) 12_544 14_554 ?
O3W Na1 O1W 79.6(7) 11_664 14_554 ?
O3W Na1 O1W 129.5(7) 10_754 14_554 ?
O1W Na1 O1W 93.0(4) 15_544 14_554 ?
O3W Na1 O1W 93.1(7) 2_645 13_654 ?
O3W Na1 O1W 98.6(7) 3_765 13_654 ?
O3W Na1 O1W 166.7(8) . 13_654 ?
O3W Na1 O1W 129.5(7) 12_544 13_654 ?
O3W Na1 O1W 136.9(7) 11_664 13_654 ?
O3W Na1 O1W 79.6(7) 10_754 13_654 ?
O1W Na1 O1W 93.0(4) 15_544 13_654 ?
O1W Na1 O1W 93.0(4) 14_554 13_654 ?
O3W Na1 Na1 44.2(6) 2_645 10_754 ?
O3W Na1 Na1 44.2(6) 3_765 10_754 ?
O3W Na1 Na1 44.2(6) . 10_754 ?
O3W Na1 Na1 43.7(6) 12_544 10_754 ?
O3W Na1 Na1 43.7(6) 11_664 10_754 ?
O3W Na1 Na1 43.7(6) 10_754 10_754 ?
O1W Na1 Na1 123.1(3) 15_544 10_754 ?
O1W Na1 Na1 123.1(3) 14_554 10_754 ?
O1W Na1 Na1 123.1(3) 13_654 10_754 ?
O3W Na1 Cs1 59.1(6) 2_645 . ?
O3W Na1 Cs1 125.8(7) 3_765 . ?
O3W Na1 Cs1 113.8(7) . . ?
O3W Na1 Cs1 74.8(6) 12_544 . ?
O3W Na1 Cs1 145.7(7) 11_664 . ?
O3W Na1 Cs1 85.2(6) 10_754 . ?
O1W Na1 Cs1 55.2(2) 15_544 . ?
O1W Na1 Cs1 134.0(4) 14_554 . ?
O1W Na1 Cs1 60.9(2) 13_654 . ?
Na1 Na1 Cs1 102.79(14) 10_754 . ?
O3W Na1 Cs1 125.8(7) 2_645 3_765 ?
O3W Na1 Cs1 113.8(7) 3_765 3_765 ?
O3W Na1 Cs1 59.1(6) . 3_765 ?
O3W Na1 Cs1 85.2(6) 12_544 3_765 ?
O3W Na1 Cs1 74.8(6) 11_664 3_765 ?
O3W Na1 Cs1 145.7(7) 10_754 3_765 ?
O1W Na1 Cs1 60.9(2) 15_544 3_765 ?
O1W Na1 Cs1 55.2(2) 14_554 3_765 ?
O1W Na1 Cs1 134.0(4) 13_654 3_765 ?
Na1 Na1 Cs1 102.79(14) 10_754 3_765 ?
Cs1 Na1 Cs1 115.24(10) . 3_765 ?
Na1 O1W Cs1 89.3(3) 13_654 14_564 ?
Na1 O1W Cs1 83.8(3) 13_654 13_654 ?
Cs1 O1W Cs1 167.0(3) 14_564 13_654 ?
Cs1 O2W Cs1 157.0(4) 6_665 13_654 ?
O3W O3W O3W 119.97(11) 12_544 11_664 ?
O3W O3W Na1 70.3(12) 12_544 . ?
O3W O3W Na1 70.3(12) 11_664 . ?
O3W O3W Na1 69.0(12) 12_544 10_754 ?
O3W O3W Na1 69.0(12) 11_664 10_754 ?
Na1 O3W Na1 92.1(9) . 10_754 ?
O3W O3W Cs1 120.0(19) 12_544 3_765 ?
O3W O3W Cs1 101.4(17) 11_664 3_765 ?
Na1 O3W Cs1 87.3(7) . 3_765 ?
Na1 O3W Cs1 169.9(10) 10_754 3_765 ?

loop_
_geom_bond_atom_site_label_1
_geom_bond_atom_site_label_2
_geom_bond_distance
_geom_bond_site_symmetry_2
_geom_bond_publ_flag
W1 O1T 1.711(7) . ?
W1 O1SN 1.891(7) . ?
W1 O1A 1.913(7) . ?
W1 O12 1.921(7) . ?
W1 O1B 1.926(7) . ?
W1 O1GE 2.333(7) . ?
W2 O2T 1.724(8) . ?
W2 O2SN 1.840(7) . ?
W2 O1B 1.930(7) 3_765 ?
W2 O12 1.945(7) . ?
W2 O23 1.954(7) . ?
W2 O1GE 2.422(7) . ?
W2 Cs1 4.1582(10) 14_564 ?
W3 O3T 1.705(8) . ?
W3 O23 1.865(7) . ?
W3 O3A 1.910(7) . ?
W3 O1A 1.910(7) 3_765 ?
W3 O3A 1.956(7) 3_765 ?
W3 O2GE 2.311(7) . ?
Ge O1GE 1.757(7) 3_765 ?
Ge O1GE 1.757(7) . ?
Ge O1GE 1.757(7) 2_645 ?
Ge O2GE 1.762(13) . ?
Sn1 O2SN 2.050(7) . ?
Sn1 O1SN 2.058(7) . ?
Sn1 O3SN 2.090(7) . ?
Sn1 O3SN 2.092(7) 3_765 ?
Sn1 C1 2.129(11) . ?
Sn1 O1GE 2.210(7) . ?
Sn1 Cs1 4.4664(12) 6_665 ?
C1 C2 1.375(16) . ?
C1 C6 1.407(15) . ?
C1 Cs1 3.682(11) 6_665 ?
C2 C3 1.395(16) . ?
C2 Cs1 3.641(12) 6_665 ?
C2 H2 0.9500 . ?
C3 C4 1.366(16) . ?
C3 Cs1 3.887(13) 6_665 ?
C3 H3 0.9500 . ?
C4 C5 1.385(16) . ?
C4 H4 0.9500 . ?
C5 C6 1.377(16) . ?
C5 H5 0.9500 . ?
C6 H6 0.9500 . ?
O2GE W3 2.311(7) 3_765 ?
O2GE W3 2.311(7) 2_645 ?
O1SN Cs1 3.399(7) 6_665 ?
O3SN Sn1 2.092(7) 2_645 ?
O1B W2 1.930(7) 2_645 ?
O1A W3 1.910(7) 2_645 ?
O2T Cs1 3.433(8) 14_564 ?
O3T Cs1 3.007(8) . ?
O3A W3 1.957(7) 2_645 ?
O12 Cs1 3.144(7) 14_564 ?
Cs1 O12 3.144(7) 15_544 ?
Cs1 O2W 3.322(11) 8_644 ?
Cs1 O4W 3.33(3) 15_544 ?
Cs1 O1SN 3.399(7) 8_644 ?
Cs1 O2T 3.433(8) 15_544 ?
Cs1 O1W 3.503(10) 15_544 ?
Cs1 O2W 3.555(11) 13_654 ?
Cs1 C2 3.641(12) 8_644 ?
Cs1 O3W 3.67(3) 2_645 ?
Cs1 C1 3.682(11) 8_644 ?
Cs1 O1W 3.749(10) 13_654 ?
Na1 O3W 2.36(3) 2_645 ?
Na1 O3W 2.36(3) 3_765 ?
Na1 O3W 2.36(3) . ?
Na1 O3W 2.38(3) 12_544 ?
Na1 O3W 2.38(3) 11_664 ?
Na1 O3W 2.38(3) 10_754 ?
Na1 O1W 2.478(11) 15_544 ?
Na1 O1W 2.478(12) 14_554 ?
Na1 O1W 2.478(11) 13_654 ?
Na1 Na1 3.41(2) 10_754 ?
Na1 Cs1 4.266(3) 3_765 ?
O1W Na1 2.478(11) 13_654 ?
O1W Cs1 3.503(10) 14_564 ?
O1W Cs1 3.749(10) 13_654 ?
O2W Cs1 3.322(11) 6_665 ?
O2W Cs1 3.555(11) 13_654 ?
O3W O3W 1.65(3) 12_544 ?
O3W O3W 1.65(2) 11_664 ?
O3W Na1 2.38(3) 10_754 ?
O3W Cs1 3.67(3) 3_765 ?
O4W Cs1 3.33(3) 14_564 ?
